data_1553985
loop_
_publ_author_name
'Zhang, Shan-Shan'
'Feng, Lei'
'Senanayake, Ravithree D.'
'Aikens, Christine M.'
'Wang, Xing-Po'
'Zhao, Quan-Qin'
'Tung, Chen-Ho'
'Sun, Di'

_publ_section_title
;
 Diphosphine-protected ultrasmall gold nanoclusters: opened icosahedral
 Au<sub>13</sub> and heart-shaped Au<sub>8</sub> clusters.
;
_journal_issue 5
_journal_name_full 'Chemical science'
_journal_page_first 1251
_journal_page_last 1258
_journal_paper_doi 10.1039/c7sc03566g
_journal_volume 9
_journal_year 2018
_chemical_formula_moiety 'C100 H88 Au8 P8 S2, 2(Cl), 2(C H2 Cl2)'
_chemical_formula_sum 'C102 H92 Au8 Cl6 P8 S2'
_chemical_formula_weight 3418.06
_space_group_crystal_system orthorhombic
_space_group_IT_number 68
_space_group_name_Hall '-C 2a 2ac'
_space_group_name_H-M_alt 'C c c a :2'
_atom_sites_solution_hydrogens geom
_audit_creation_date 2017-10-03
_audit_creation_method
;
Olex2 1.2
(compiled 2017.03.28 svn.r3405 for OlexSys, GUI svn.r5337)
;
_audit_update_record
;
2017-10-03 deposited with the CCDC.
2017-12-20 downloaded from the CCDC.
;
_cell_angle_alpha 90
_cell_angle_beta 90
_cell_angle_gamma 90
_cell_formula_units_Z 8
_cell_length_a 30.1665(11)
_cell_length_b 27.3016(10)
_cell_length_c 29.2120(8)
_cell_measurement_reflns_used 17804
_cell_measurement_temperature 243.01(10)
_cell_measurement_theta_max 30.5050
_cell_measurement_theta_min 3.3770
_cell_volume 24058.8(14)
_computing_cell_refinement 'CrysAlisPro 1.171.39.30d (Rigaku OD, 2017)'
_computing_data_collection 'CrysAlisPro 1.171.39.30d (Rigaku OD, 2017)'
_computing_data_reduction 'CrysAlisPro 1.171.39.30d (Rigaku OD, 2017)'
_computing_molecular_graphics 'Olex2 (Dolomanov et al., 2009)'
_computing_publication_material 'Olex2 (Dolomanov et al., 2009)'
_computing_structure_refinement 'ShelXL (Sheldrick, 2015)'
_diffrn_ambient_environment N~2~
_diffrn_ambient_temperature 243.01(10)
_diffrn_detector 'CCD plate'
_diffrn_detector_type HyPix
_diffrn_measured_fraction_theta_full 0.990
_diffrn_measured_fraction_theta_max 0.989
_diffrn_measurement_details
;
List of Runs (angles in degrees, time in seconds):

  # Type    Start    End  Width  t~exp~   \w     \q     \k     \f   Frames
#--------------------------------------------------------------------------
  1  \w    -52.00   3.00   1.00   30.00    --    5.65 -47.00 152.00   55
  2  \w    -24.00  29.00   1.00   30.00    --   -4.48 -99.00 -60.00   53
  3  \w    -26.00  29.00   1.00   30.00    --   -4.48 -99.00-180.00   55
;
_diffrn_measurement_device 'four-circle diffractometer'
_diffrn_measurement_device_type 'XtaLAB Synergy, Dualflex, HyPix'
_diffrn_measurement_method '\w scans'
_diffrn_orient_matrix_type 'CrysAlisPro convention (1999,Acta A55,543-557)'
_diffrn_orient_matrix_UB_11 0.0140877000
_diffrn_orient_matrix_UB_12 -0.0106584000
_diffrn_orient_matrix_UB_13 0.0167042000
_diffrn_orient_matrix_UB_21 -0.0186978000
_diffrn_orient_matrix_UB_22 -0.0105208000
_diffrn_orient_matrix_UB_23 0.0109298000
_diffrn_orient_matrix_UB_31 0.0022199000
_diffrn_orient_matrix_UB_32 -0.0212178000
_diffrn_orient_matrix_UB_33 -0.0138237000
_diffrn_radiation_monochromator mirror
_diffrn_radiation_probe x-ray
_diffrn_radiation_type MoK\a
_diffrn_radiation_wavelength 0.71073
_diffrn_reflns_av_R_equivalents 0.0535
_diffrn_reflns_av_unetI/netI 0.0433
_diffrn_reflns_Laue_measured_fraction_full 0.990
_diffrn_reflns_Laue_measured_fraction_max 0.989
_diffrn_reflns_limit_h_max 37
_diffrn_reflns_limit_h_min -37
_diffrn_reflns_limit_k_max 34
_diffrn_reflns_limit_k_min -29
_diffrn_reflns_limit_l_max 36
_diffrn_reflns_limit_l_min -36
_diffrn_reflns_number 59359
_diffrn_reflns_point_group_measured_fraction_full 0.990
_diffrn_reflns_point_group_measured_fraction_max 0.989
_diffrn_reflns_theta_full 25.242
_diffrn_reflns_theta_max 26.372
_diffrn_reflns_theta_min 3.387
_diffrn_source 'micro-focus sealed X-ray tube'
_diffrn_source_type 'PhotonJet (Mo) X-ray Source'
_exptl_absorpt_coefficient_mu 10.030
_exptl_absorpt_correction_T_max 1.00000
_exptl_absorpt_correction_T_min 0.52975
_exptl_absorpt_correction_type multi-scan
_exptl_absorpt_process_details
;
CrysAlisPro 1.171.39.30d (Rigaku Oxford Diffraction, 2017)
Empirical absorption correction using spherical harmonics,
 implemented in SCALE3 ABSPACK scaling algorithm.
;
_exptl_crystal_colour yellow
_exptl_crystal_colour_primary yellow
_exptl_crystal_density_diffrn 1.887
_exptl_crystal_description block
_exptl_crystal_F_000 12720
_exptl_crystal_size_max 0.1
_exptl_crystal_size_mid 0.1
_exptl_crystal_size_min 0.08
_refine_diff_density_max 2.942
_refine_diff_density_min -1.106
_refine_diff_density_rms 0.172
_refine_ls_extinction_method none
_refine_ls_goodness_of_fit_ref 0.975
_refine_ls_hydrogen_treatment constr
_refine_ls_matrix_type full
_refine_ls_number_parameters 568
_refine_ls_number_reflns 12193
_refine_ls_number_restraints 0
_refine_ls_restrained_S_all 0.975
_refine_ls_R_factor_all 0.0601
_refine_ls_R_factor_gt 0.0396
_refine_ls_shift/su_max 0.002
_refine_ls_shift/su_mean 0.000
_refine_ls_structure_factor_coef Fsqd
_refine_ls_weighting_details 'w=1/[\s^2^(Fo^2^)+(0.0353P)^2^+437.0749P] where P=(Fo^2^+2Fc^2^)/3'
_refine_ls_weighting_scheme calc
_refine_ls_wR_factor_gt 0.0837
_refine_ls_wR_factor_ref 0.0911
_reflns_Friedel_coverage 0.000
_reflns_number_gt 9498
_reflns_number_total 12193
_reflns_threshold_expression 'I > 2\s(I)'
_cod_data_source_file c7sc03566g3.cif
_cod_data_source_block SD_Au2_243K
_cod_original_cell_volume 24058.9(14)
_cod_original_sg_symbol_Hall '-C 2b 2bc'
_cod_original_sg_symbol_H-M 'C c c e'
_cod_database_code 1553985
_shelxl_version_number 2013-4
_chemical_oxdiff_formula AuPSCH
_shelx_space_group_comment
;
The symmetry employed for this shelxl refinement is uniquely defined
by the following loop, which should always be used as a source of
symmetry information in preference to the above space-group names.
They are only intended as comments.
;
_shelx_estimated_absorpt_t_max 0.501
_shelx_estimated_absorpt_t_min 0.434
_diffrn_oxdiff_ac3_digest_frames
;
0109ff9eeb4d8b47b967bf3b26696b16d3000252b13
;
_reflns_odcompleteness_completeness 80.46
_reflns_odcompleteness_iscentric 1
_reflns_odcompleteness_theta 30.58
_olex2_refinement_description
;
1. Fixed Uiso
 At 1.2 times of:
  All C(H) groups, All C(H,H) groups
2.a Secondary CH2 refined with riding coordinates:
 C13(H13A,H13B), C38(H38A,H38B), C51(H51A,H51B)
2.b Aromatic/amide H refined with riding coordinates:
 C2(H2), C3(H3), C4(H4), C5(H5), C6(H6), C8(H8), C9(H9), C10(H10), C11(H11),
 C12(H12), C15(H15), C16(H16), C17(H17), C18(H18), C19(H19), C21(H21), C22(H22),
  C23(H23), C24(H24), C25(H25), C27(H27), C28(H28), C29(H29), C30(H30),
 C31(H31), C33(H33), C34(H34), C35(H35), C36(H36), C37(H37), C40(H40), C41(H41),
  C42(H42), C43(H43), C44(H44), C46(H46), C47(H47), C48(H48), C49(H49), C50(H50)
;
_olex2_submission_special_instructions 'No special instructions were received'
_oxdiff_exptl_absorpt_empirical_details
;
Empirical correction (ABSPACK) includes:
- Absorption correction using spherical harmonics
- Frame scaling
;
_oxdiff_exptl_absorpt_empirical_full_max 1.574
_oxdiff_exptl_absorpt_empirical_full_min 0.812

loop_
_space_group_symop_operation_xyz
'x, y, z'
'-x, -y+1/2, z'
'x, -y+1/2, -z+1/2'
'-x, y, -z+1/2'
'x+1/2, y+1/2, z'
'-x+1/2, -y+1, z'
'x+1/2, -y+1, -z+1/2'
'-x+1/2, y+1/2, -z+1/2'
'-x, -y, -z'
'x, y-1/2, -z'
'-x, y-1/2, z-1/2'
'x, -y, z-1/2'
'-x+1/2, -y+1/2, -z'
'x+1/2, y, -z'
'-x+1/2, y, z-1/2'
'x+1/2, -y+1/2, z-1/2'

loop_
_atom_site_label
_atom_site_type_symbol
_atom_site_fract_x
_atom_site_fract_y
_atom_site_fract_z
_atom_site_U_iso_or_equiv
_atom_site_adp_type
_atom_site_occupancy
_atom_site_site_symmetry_order
_atom_site_calc_flag
_atom_site_refinement_flags_posn
Au1 Au 0.21524(2) 0.02913(2) 0.50707(2) 0.02535(7) Uani 1 1 d .
Au2 Au 0.21865(2) -0.03841(2) 0.44046(2) 0.03015(8) Uani 1 1 d .
Au3 Au 0.19495(2) -0.03273(2) 0.58689(2) 0.02938(8) Uani 1 1 d .
Au4 Au 0.19845(2) -0.11383(2) 0.51197(2) 0.02912(8) Uani 1 1 d .
S1 S 0.25116(7) 0.08817(7) 0.56615(6) 0.0294(4) Uani 1 1 d .
P1 P 0.14300(7) 0.05879(7) 0.51225(6) 0.0264(4) Uani 1 1 d .
P2 P 0.14433(7) 0.02172(7) 0.61332(6) 0.0295(4) Uani 1 1 d .
P3 P 0.14770(7) -0.14806(7) 0.46463(6) 0.0294(4) Uani 1 1 d .
P4 P 0.18128(7) -0.08346(7) 0.38686(6) 0.0294(4) Uani 1 1 d .
C1 C 0.0989(3) 0.0236(3) 0.4850(3) 0.0354(18) Uani 1 1 d .
C2 C 0.0748(3) -0.0113(4) 0.5087(3) 0.053(2) Uani 1 1 d .
H2 H 0.0798 -0.0160 0.5398 0.064 Uiso 1 1 calc R
C3 C 0.0434(3) -0.0393(4) 0.4862(4) 0.063(3) Uani 1 1 d .
H3 H 0.0275 -0.0627 0.5025 0.076 Uiso 1 1 calc R
C4 C 0.0352(4) -0.0335(4) 0.4412(4) 0.065(3) Uani 1 1 d .
H4 H 0.0135 -0.0520 0.4267 0.078 Uiso 1 1 calc R
C5 C 0.0592(5) -0.0001(5) 0.4175(4) 0.080(4) Uani 1 1 d .
H5 H 0.0541 0.0037 0.3863 0.096 Uiso 1 1 calc R
C6 C 0.0912(4) 0.0286(4) 0.4388(3) 0.061(3) Uani 1 1 d .
H6 H 0.1074 0.0512 0.4218 0.073 Uiso 1 1 calc R
C7 C 0.1387(3) 0.1206(3) 0.4890(2) 0.0296(16) Uani 1 1 d .
C8 C 0.1043(3) 0.1517(3) 0.5006(3) 0.041(2) Uani 1 1 d .
H8 H 0.0814 0.1405 0.5192 0.049 Uiso 1 1 calc R
C9 C 0.1039(3) 0.1992(3) 0.4848(3) 0.048(2) Uani 1 1 d .
H9 H 0.0808 0.2200 0.4931 0.058 Uiso 1 1 calc R
C10 C 0.1366(3) 0.2158(3) 0.4572(3) 0.048(2) Uani 1 1 d .
H10 H 0.1359 0.2479 0.4464 0.057 Uiso 1 1 calc R
C11 C 0.1708(4) 0.1856(4) 0.4452(3) 0.055(3) Uani 1 1 d .
H11 H 0.1935 0.1973 0.4266 0.066 Uiso 1 1 calc R
C12 C 0.1717(3) 0.1373(3) 0.4608(3) 0.041(2) Uani 1 1 d .
H12 H 0.1947 0.1166 0.4521 0.049 Uiso 1 1 calc R
C13 C 0.1262(3) 0.0685(3) 0.5716(2) 0.0320(18) Uani 1 1 d .
H13A H 0.0941 0.0703 0.5726 0.038 Uiso 1 1 calc R
H13B H 0.1376 0.1000 0.5815 0.038 Uiso 1 1 calc R
C14 C 0.0948(3) -0.0060(3) 0.6374(3) 0.0378(19) Uani 1 1 d .
C15 C 0.0925(4) -0.0561(4) 0.6427(3) 0.059(3) Uani 1 1 d .
H15 H 0.1149 -0.0760 0.6312 0.071 Uiso 1 1 calc R
C16 C 0.0561(5) -0.0768(6) 0.6655(4) 0.089(4) Uani 1 1 d .
H16 H 0.0546 -0.1106 0.6689 0.107 Uiso 1 1 calc R
C17 C 0.0229(5) -0.0487(6) 0.6829(4) 0.080(4) Uani 1 1 d .
H17 H -0.0007 -0.0632 0.6981 0.095 Uiso 1 1 calc R
C18 C 0.0245(4) 0.0006(6) 0.6780(4) 0.072(4) Uani 1 1 d .
H18 H 0.0018 0.0200 0.6898 0.087 Uiso 1 1 calc R
C19 C 0.0608(3) 0.0229(4) 0.6547(3) 0.054(3) Uani 1 1 d .
H19 H 0.0618 0.0568 0.6512 0.065 Uiso 1 1 calc R
C20 C 0.1669(3) 0.0579(3) 0.6604(2) 0.0306(17) Uani 1 1 d .
C21 C 0.2011(3) 0.0369(3) 0.6852(3) 0.046(2) Uani 1 1 d .
H21 H 0.2116 0.0059 0.6775 0.055 Uiso 1 1 calc R
C22 C 0.2196(3) 0.0621(4) 0.7214(3) 0.056(3) Uani 1 1 d .
H22 H 0.2424 0.0479 0.7383 0.068 Uiso 1 1 calc R
C23 C 0.2044(4) 0.1081(4) 0.7326(3) 0.057(3) Uani 1 1 d .
H23 H 0.2172 0.1254 0.7567 0.068 Uiso 1 1 calc R
C24 C 0.1708(4) 0.1282(4) 0.7086(3) 0.060(3) Uani 1 1 d .
H24 H 0.1607 0.1593 0.7163 0.071 Uiso 1 1 calc R
C25 C 0.1509(4) 0.1030(3) 0.6722(3) 0.048(2) Uani 1 1 d .
H25 H 0.1273 0.1167 0.6564 0.058 Uiso 1 1 calc R
C26 C 0.1648(3) -0.2067(3) 0.4434(3) 0.0331(18) Uani 1 1 d .
C27 C 0.2079(3) -0.2232(3) 0.4518(3) 0.044(2) Uani 1 1 d .
H27 H 0.2275 -0.2039 0.4684 0.053 Uiso 1 1 calc R
C28 C 0.2217(4) -0.2687(4) 0.4352(3) 0.058(3) Uani 1 1 d .
H28 H 0.2502 -0.2797 0.4415 0.069 Uiso 1 1 calc R
C29 C 0.1939(4) -0.2971(3) 0.4099(3) 0.051(2) Uani 1 1 d .
H29 H 0.2036 -0.3268 0.3980 0.061 Uiso 1 1 calc R
C30 C 0.1520(4) -0.2817(3) 0.4023(4) 0.055(3) Uani 1 1 d .
H30 H 0.1328 -0.3016 0.3857 0.066 Uiso 1 1 calc R
C31 C 0.1373(3) -0.2373(3) 0.4186(3) 0.044(2) Uani 1 1 d .
H31 H 0.1082 -0.2276 0.4128 0.053 Uiso 1 1 calc R
C32 C 0.0951(3) -0.1590(3) 0.4926(3) 0.0343(18) Uani 1 1 d .
C33 C 0.0561(3) -0.1687(3) 0.4677(3) 0.047(2) Uani 1 1 d .
H33 H 0.0564 -0.1676 0.4358 0.056 Uiso 1 1 calc R
C34 C 0.0172(3) -0.1799(4) 0.4907(4) 0.057(3) Uani 1 1 d .
H34 H -0.0083 -0.1876 0.4744 0.068 Uiso 1 1 calc R
C35 C 0.0165(4) -0.1795(4) 0.5376(4) 0.070(3) Uani 1 1 d .
H35 H -0.0098 -0.1861 0.5530 0.085 Uiso 1 1 calc R
C36 C 0.0546(4) -0.1693(5) 0.5623(3) 0.069(3) Uani 1 1 d .
H36 H 0.0539 -0.1698 0.5941 0.083 Uiso 1 1 calc R
C37 C 0.0927(3) -0.1586(3) 0.5401(3) 0.044(2) Uani 1 1 d .
H37 H 0.1179 -0.1508 0.5569 0.053 Uiso 1 1 calc R
C38 C 0.1333(3) -0.1124(3) 0.4135(3) 0.0339(18) Uani 1 1 d .
H38A H 0.1192 -0.1338 0.3914 0.041 Uiso 1 1 calc R
H38B H 0.1121 -0.0873 0.4219 0.041 Uiso 1 1 calc R
C39 C 0.2116(3) -0.1325(3) 0.3580(3) 0.037(2) Uani 1 1 d .
C40 C 0.1896(4) -0.1711(3) 0.3371(3) 0.049(2) Uani 1 1 d .
H40 H 0.1588 -0.1732 0.3377 0.059 Uiso 1 1 calc R
C41 C 0.2155(6) -0.2077(4) 0.3146(3) 0.073(4) Uani 1 1 d .
H41 H 0.2017 -0.2345 0.3011 0.088 Uiso 1 1 calc R
C42 C 0.2610(5) -0.2033(5) 0.3129(4) 0.077(4) Uani 1 1 d .
H42 H 0.2779 -0.2269 0.2980 0.093 Uiso 1 1 calc R
C43 C 0.2809(4) -0.1648(5) 0.3329(4) 0.073(3) Uani 1 1 d .
H43 H 0.3116 -0.1621 0.3315 0.087 Uiso 1 1 calc R
C44 C 0.2571(4) -0.1292(4) 0.3554(3) 0.053(2) Uani 1 1 d .
H44 H 0.2718 -0.1030 0.3689 0.064 Uiso 1 1 calc R
C45 C 0.1579(3) -0.0465(3) 0.3413(3) 0.0358(19) Uani 1 1 d .
C46 C 0.1237(3) -0.0626(4) 0.3138(3) 0.049(2) Uani 1 1 d .
H46 H 0.1113 -0.0933 0.3189 0.059 Uiso 1 1 calc R
C47 C 0.1076(4) -0.0336(4) 0.2786(3) 0.061(3) Uani 1 1 d .
H47 H 0.0837 -0.0441 0.2610 0.074 Uiso 1 1 calc R
C48 C 0.1272(4) 0.0108(4) 0.2700(3) 0.069(3) Uani 1 1 d .
H48 H 0.1174 0.0298 0.2455 0.083 Uiso 1 1 calc R
C49 C 0.1610(5) 0.0275(4) 0.2970(4) 0.070(3) Uani 1 1 d .
H49 H 0.1733 0.0582 0.2914 0.084 Uiso 1 1 calc R
C50 C 0.1774(4) -0.0013(4) 0.3330(3) 0.052(2) Uani 1 1 d .
H50 H 0.2009 0.0096 0.3509 0.062 Uiso 1 1 calc R
Cl1 Cl 0.03921(13) 0.14897(15) 0.61586(12) 0.0961(11) Uani 1 1 d .
Cl2 Cl 0.1668(4) 0.3032(3) 0.3598(3) 0.284(6) Uani 1 1 d .
Cl3 Cl 0.1733(4) 0.3645(5) 0.2886(3) 0.306(6) Uani 1 1 d .
C51 C 0.1971(6) 0.3452(5) 0.3325(4) 0.094(5) Uani 1 1 d .
H51A H 0.2029 0.3724 0.3530 0.112 Uiso 1 1 calc R
H51B H 0.2254 0.3309 0.3240 0.112 Uiso 1 1 calc R

loop_
_atom_site_aniso_label
_atom_site_aniso_U_11
_atom_site_aniso_U_22
_atom_site_aniso_U_33
_atom_site_aniso_U_23
_atom_site_aniso_U_13
_atom_site_aniso_U_12
Au1 0.02609(15) 0.02750(14) 0.02247(13) 0.00061(10) 0.00140(11) 0.00573(11)
Au2 0.03801(18) 0.02811(15) 0.02434(14) 0.00046(11) -0.00515(13) -0.00570(12)
Au3 0.03706(18) 0.02835(15) 0.02272(13) 0.00147(11) -0.00003(12) 0.00474(13)
Au4 0.03184(17) 0.02927(15) 0.02627(14) 0.00217(11) -0.00273(13) 0.00059(12)
S1 0.0320(11) 0.0291(9) 0.0272(9) -0.0047(7) 0.0015(8) 0.0010(8)
P1 0.0259(10) 0.0303(10) 0.0231(9) -0.0009(7) 0.0005(8) 0.0052(8)
P2 0.0342(12) 0.0323(10) 0.0219(9) -0.0003(7) 0.0005(8) 0.0026(8)
P3 0.0312(11) 0.0300(10) 0.0271(9) 0.0024(8) -0.0026(8) 0.0003(8)
P4 0.0377(12) 0.0276(10) 0.0229(9) 0.0003(7) -0.0045(8) -0.0013(8)
C1 0.030(4) 0.038(4) 0.038(4) -0.005(3) -0.006(4) 0.010(4)
C2 0.055(6) 0.053(6) 0.052(6) -0.002(4) -0.005(5) -0.008(5)
C3 0.043(6) 0.049(6) 0.097(9) -0.010(6) 0.002(6) -0.016(5)
C4 0.047(7) 0.061(7) 0.087(8) -0.019(6) -0.025(6) -0.001(5)
C5 0.092(10) 0.086(9) 0.061(7) -0.007(7) -0.046(7) 0.004(8)
C6 0.077(8) 0.060(6) 0.045(5) 0.005(5) -0.022(5) -0.018(6)
C7 0.030(4) 0.033(4) 0.025(4) -0.001(3) -0.004(3) 0.007(3)
C8 0.038(5) 0.037(5) 0.046(5) 0.008(4) 0.003(4) 0.006(4)
C9 0.054(6) 0.040(5) 0.050(5) 0.001(4) 0.006(5) 0.012(4)
C10 0.063(7) 0.027(4) 0.053(5) 0.007(4) -0.005(5) 0.004(4)
C11 0.055(7) 0.053(6) 0.058(6) 0.017(5) 0.020(5) 0.003(5)
C12 0.043(5) 0.040(5) 0.038(4) 0.012(4) 0.009(4) 0.015(4)
C13 0.045(5) 0.029(4) 0.021(3) 0.003(3) 0.007(3) 0.006(3)
C14 0.036(5) 0.054(5) 0.023(4) 0.004(3) -0.001(4) -0.005(4)
C15 0.078(8) 0.051(6) 0.049(6) 0.004(5) 0.009(5) -0.016(5)
C16 0.106(12) 0.086(10) 0.076(8) -0.004(7) 0.022(8) -0.043(9)
C17 0.069(9) 0.110(11) 0.060(7) -0.002(7) 0.011(6) -0.052(8)
C18 0.035(6) 0.130(12) 0.052(6) -0.002(7) 0.007(5) -0.003(7)
C19 0.039(6) 0.074(7) 0.049(5) 0.007(5) 0.009(5) -0.004(5)
C20 0.038(5) 0.035(4) 0.019(3) -0.003(3) 0.003(3) 0.001(3)
C21 0.044(6) 0.053(6) 0.041(5) -0.009(4) -0.010(4) 0.009(4)
C22 0.046(6) 0.076(7) 0.046(5) -0.015(5) -0.010(5) 0.007(5)
C23 0.065(7) 0.070(7) 0.036(5) -0.019(5) -0.004(5) -0.009(6)
C24 0.084(9) 0.052(6) 0.042(5) -0.013(4) 0.006(6) -0.011(6)
C25 0.067(7) 0.038(5) 0.040(5) -0.003(4) 0.000(5) 0.007(4)
C26 0.040(5) 0.029(4) 0.030(4) 0.006(3) -0.002(4) -0.002(3)
C27 0.042(6) 0.050(5) 0.042(5) -0.009(4) -0.005(4) 0.011(4)
C28 0.061(7) 0.055(6) 0.057(6) -0.001(5) -0.014(5) 0.034(5)
C29 0.059(7) 0.039(5) 0.056(6) 0.005(4) 0.004(5) 0.013(5)
C30 0.065(7) 0.028(5) 0.071(6) -0.008(4) 0.001(5) -0.001(4)
C31 0.035(5) 0.039(5) 0.057(5) -0.003(4) -0.006(4) 0.001(4)
C32 0.033(5) 0.030(4) 0.040(4) 0.005(3) -0.001(4) 0.008(3)
C33 0.046(6) 0.048(5) 0.047(5) 0.006(4) 0.000(4) -0.001(4)
C34 0.033(5) 0.071(7) 0.067(7) -0.004(5) 0.000(5) -0.008(5)
C35 0.053(7) 0.088(9) 0.070(7) 0.005(6) 0.024(6) -0.007(6)
C36 0.053(7) 0.114(10) 0.040(5) -0.007(6) 0.021(5) -0.019(6)
C37 0.040(5) 0.056(6) 0.038(5) -0.006(4) -0.003(4) -0.003(4)
C38 0.037(5) 0.035(4) 0.030(4) -0.001(3) -0.010(4) -0.001(4)
C39 0.051(6) 0.030(4) 0.030(4) 0.007(3) 0.006(4) 0.011(4)
C40 0.072(7) 0.039(5) 0.036(4) -0.005(4) 0.005(5) 0.000(5)
C41 0.146(14) 0.033(5) 0.040(5) -0.006(4) 0.012(7) 0.009(7)
C42 0.097(11) 0.083(9) 0.052(6) 0.000(6) 0.016(7) 0.043(8)
C43 0.067(8) 0.090(9) 0.061(7) -0.004(6) -0.001(6) 0.028(7)
C44 0.052(7) 0.063(6) 0.045(5) -0.002(5) 0.007(5) 0.009(5)
C45 0.042(5) 0.034(4) 0.031(4) 0.004(3) -0.005(4) 0.000(4)
C46 0.058(6) 0.048(5) 0.041(5) 0.002(4) -0.015(5) 0.002(5)
C47 0.066(7) 0.082(8) 0.036(5) 0.008(5) -0.022(5) 0.010(6)
C48 0.090(9) 0.072(8) 0.045(6) 0.019(5) -0.017(6) 0.026(7)
C49 0.102(10) 0.045(6) 0.063(7) 0.022(5) -0.013(7) 0.004(6)
C50 0.063(7) 0.051(6) 0.041(5) 0.007(4) -0.015(5) -0.007(5)
Cl1 0.099(3) 0.103(3) 0.086(2) 0.0008(19) 0.000(2) 0.038(2)
Cl2 0.402(14) 0.235(9) 0.215(8) 0.099(7) 0.170(9) 0.128(9)
Cl3 0.252(11) 0.490(18) 0.175(7) 0.145(10) 0.017(7) 0.003(11)
C51 0.135(14) 0.083(9) 0.063(8) -0.015(7) 0.005(8) -0.018(9)

loop_
_atom_type_symbol
_atom_type_description
_atom_type_scat_dispersion_real
_atom_type_scat_dispersion_imag
_atom_type_scat_source
C C 0.0033 0.0016 'International Tables Vol C Tables 4.2.6.8 and 6.1.1.4'
H H 0.0000 0.0000 'International Tables Vol C Tables 4.2.6.8 and 6.1.1.4'
Au Au -2.0133 8.8022 'International Tables Vol C Tables 4.2.6.8 and 6.1.1.4'
Cl Cl 0.1484 0.1585 'International Tables Vol C Tables 4.2.6.8 and 6.1.1.4'
P P 0.1023 0.0942 'International Tables Vol C Tables 4.2.6.8 and 6.1.1.4'
S S 0.1246 0.1234 'International Tables Vol C Tables 4.2.6.8 and 6.1.1.4'

loop_
_geom_angle_atom_site_label_1
_geom_angle_atom_site_label_2
_geom_angle_atom_site_label_3
_geom_angle
_geom_angle_site_symmetry_1
_geom_angle_site_symmetry_3
Au1 Au1 Au2 63.522(10) 6_545 .
Au1 Au1 Au2 59.121(10) 6_545 6_545
Au1 Au1 Au3 79.569(11) 6_545 .
Au2 Au1 Au2 61.999(13) . 6_545
Au2 Au1 Au3 100.844(12) . .
Au2 Au1 Au3 138.687(14) 6_545 .
S1 Au1 Au1 92.44(4) . 6_545
S1 Au1 Au2 153.15(5) . .
S1 Au1 Au2 96.23(4) . 6_545
S1 Au1 Au3 85.21(4) . .
P1 Au1 Au1 162.81(5) . 6_545
P1 Au1 Au2 108.78(5) . .
P1 Au1 Au2 132.88(5) . 6_545
P1 Au1 Au3 87.33(5) . .
P1 Au1 S1 97.55(6) . .
Au1 Au2 Au1 57.357(12) . 6_545
Au1 Au2 Au2 56.997(10) 6_545 6_545
Au1 Au2 Au2 61.002(10) . 6_545
Au1 Au2 Au4 73.872(11) 6_545 .
Au1 Au2 Au4 87.641(11) . .
Au2 Au2 Au4 130.281(11) 6_545 .
P4 Au2 Au1 147.88(6) . .
P4 Au2 Au1 151.14(5) . 6_545
P4 Au2 Au2 136.82(5) . 6_545
P4 Au2 Au4 90.43(5) . .
Au1 Au3 Au4 81.036(10) . .
S1 Au3 Au1 91.25(5) 6_545 .
S1 Au3 Au4 47.45(5) 6_545 .
P2 Au3 Au1 91.92(5) . .
P2 Au3 Au4 136.75(5) . .
P2 Au3 S1 175.20(7) . 6_545
Au2 Au4 Au3 90.478(11) . .
S1 Au4 Au2 97.81(5) 6_545 .
S1 Au4 Au3 47.43(5) 6_545 .
P3 Au4 Au2 89.72(5) . .
P3 Au4 Au3 134.38(5) . .
P3 Au4 S1 172.34(7) . 6_545
Au3 S1 Au1 93.53(6) 6_545 .
Au3 S1 Au4 85.11(7) 6_545 6_545
Au4 S1 Au1 90.43(6) 6_545 .
C1 P1 Au1 118.1(3) . .
C1 P1 C13 106.7(4) . .
C7 P1 Au1 111.3(3) . .
C7 P1 C1 105.9(4) . .
C7 P1 C13 101.5(3) . .
C13 P1 Au1 111.8(3) . .
C13 P2 Au3 115.3(2) . .
C14 P2 Au3 114.4(3) . .
C14 P2 C13 107.4(4) . .
C14 P2 C20 103.9(4) . .
C20 P2 Au3 111.1(3) . .
C20 P2 C13 103.5(4) . .
C26 P3 Au4 112.7(3) . .
C26 P3 C32 105.1(4) . .
C26 P3 C38 105.1(4) . .
C32 P3 Au4 112.7(3) . .
C32 P3 C38 104.3(4) . .
C38 P3 Au4 116.0(3) . .
C38 P4 Au2 109.4(3) . .
C38 P4 C39 106.1(4) . .
C39 P4 Au2 117.6(3) . .
C45 P4 Au2 113.3(3) . .
C45 P4 C38 104.2(4) . .
C45 P4 C39 105.3(4) . .
C2 C1 P1 121.9(6) . .
C6 C1 P1 119.9(7) . .
C6 C1 C2 118.0(9) . .
C1 C2 C3 120.1(10) . .
C4 C3 C2 121.6(11) . .
C5 C4 C3 118.7(10) . .
C4 C5 C6 121.5(10) . .
C1 C6 C5 120.0(10) . .
C8 C7 P1 122.0(6) . .
C12 C7 P1 118.8(6) . .
C12 C7 C8 119.1(7) . .
C9 C8 C7 120.2(9) . .
C10 C9 C8 120.6(9) . .
C9 C10 C11 120.1(8) . .
C10 C11 C12 120.0(9) . .
C7 C12 C11 119.9(8) . .
P1 C13 P2 116.4(4) . .
C15 C14 P2 119.8(8) . .
C19 C14 P2 120.7(7) . .
C19 C14 C15 119.3(9) . .
C14 C15 C16 119.3(12) . .
C17 C16 C15 121.8(13) . .
C18 C17 C16 119.7(11) . .
C17 C18 C19 120.1(12) . .
C14 C19 C18 119.8(11) . .
C21 C20 P2 116.7(6) . .
C25 C20 P2 123.2(7) . .
C25 C20 C21 120.1(8) . .
C20 C21 C22 119.8(9) . .
C23 C22 C21 120.1(10) . .
C24 C23 C22 119.8(9) . .
C23 C24 C25 121.1(10) . .
C20 C25 C24 119.0(9) . .
C27 C26 P3 119.6(6) . .
C31 C26 P3 123.2(7) . .
C31 C26 C27 117.2(8) . .
C28 C27 C26 120.2(9) . .
C29 C28 C27 120.7(9) . .
C30 C29 C28 119.4(9) . .
C29 C30 C31 121.2(10) . .
C30 C31 C26 121.2(9) . .
C33 C32 P3 122.1(6) . .
C37 C32 P3 119.7(7) . .
C37 C32 C33 118.2(8) . .
C34 C33 C32 119.9(9) . .
C35 C34 C33 119.7(10) . .
C34 C35 C36 120.8(10) . .
C37 C36 C35 119.8(9) . .
C36 C37 C32 121.5(9) . .
P4 C38 P3 112.9(4) . .
C40 C39 P4 121.3(7) . .
C44 C39 P4 118.4(7) . .
C44 C39 C40 120.2(8) . .
C39 C40 C41 118.1(11) . .
C42 C41 C40 120.1(11) . .
C43 C42 C41 119.8(11) . .
C42 C43 C44 121.9(12) . .
C39 C44 C43 119.9(11) . .
C46 C45 P4 122.9(7) . .
C46 C45 C50 119.8(8) . .
C50 C45 P4 117.2(6) . .
C45 C46 C47 120.9(10) . .
C46 C47 C48 119.4(10) . .
C49 C48 C47 120.7(9) . .
C48 C49 C50 120.5(10) . .
C45 C50 C49 118.7(9) . .
Cl3 C51 Cl2 111.8(11) . .

loop_
_geom_bond_atom_site_label_1
_geom_bond_atom_site_label_2
_geom_bond_distance
_geom_bond_site_symmetry_2
Au1 Au1 2.6321(6) 6_545
Au1 Au2 2.7978(4) 6_545
Au1 Au2 2.6827(4) .
Au1 Au3 2.9436(4) .
Au1 S1 2.5982(18) .
Au1 P1 2.3297(19) .
Au2 Au1 2.7979(4) 6_545
Au2 Au2 2.8244(6) 6_545
Au2 Au4 2.9958(4) .
Au2 P4 2.2878(19) .
Au3 Au4 3.1149(4) .
Au3 S1 2.302(2) 6_545
Au3 P2 2.267(2) .
Au4 S1 2.3032(19) 6_545
Au4 P3 2.265(2) .
S1 Au3 2.302(2) 6_545
S1 Au4 2.3033(19) 6_545
P1 C1 1.824(9) .
P1 C7 1.822(8) .
P1 C13 1.826(7) .
P2 C13 1.847(7) .
P2 C14 1.818(9) .
P2 C20 1.824(7) .
P3 C26 1.794(8) .
P3 C32 1.809(8) .
P3 C38 1.835(8) .
P4 C38 1.823(8) .
P4 C39 1.829(8) .
P4 C45 1.813(8) .
C1 C2 1.384(13) .
C1 C6 1.377(12) .
C2 C3 1.384(14) .
C3 C4 1.347(16) .
C4 C5 1.354(17) .
C5 C6 1.390(15) .
C7 C8 1.384(11) .
C7 C12 1.371(11) .
C8 C9 1.376(12) .
C9 C10 1.354(13) .
C10 C11 1.366(13) .
C11 C12 1.396(12) .
C14 C15 1.378(13) .
C14 C19 1.389(13) .
C15 C16 1.404(16) .
C16 C17 1.36(2) .
C17 C18 1.354(19) .
C18 C19 1.427(15) .
C20 C21 1.385(12) .
C20 C25 1.367(11) .
C21 C22 1.380(13) .
C22 C23 1.378(14) .
C23 C24 1.348(15) .
C24 C25 1.400(13) .
C26 C27 1.400(12) .
C26 C31 1.381(11) .
C27 C28 1.395(12) .
C28 C29 1.360(14) .
C29 C30 1.348(14) .
C30 C31 1.379(12) .
C32 C33 1.409(12) .
C32 C37 1.390(11) .
C33 C34 1.387(13) .
C34 C35 1.370(15) .
C35 C36 1.384(16) .
C36 C37 1.353(13) .
C39 C40 1.387(12) .
C39 C44 1.378(13) .
C40 C41 1.428(14) .
C41 C42 1.378(18) .
C42 C43 1.343(18) .
C43 C44 1.374(14) .
C45 C46 1.379(12) .
C45 C50 1.389(12) .
C46 C47 1.386(13) .
C47 C48 1.372(16) .
C48 C49 1.368(17) .
C49 C50 1.404(13) .
Cl2 C51 1.669(16) .
Cl3 C51 1.564(16) .
